data_7011331
loop_
_publ_author_name
'Paul V. Bernhardt'
'Brendan P. Macpherson'
'Manuel Martinez'

_publ_section_title
;
 The influence of cis/trans isomerism on the physical properties of a
 cyano-bridged dinuclear mixed valence complex
;
_journal_issue 7
_journal_name_full 'J. Chem. Soc., Dalton Trans.'
_journal_page_first 1435
_journal_page_last 1441
_journal_paper_doi 10.1039/b110461f
_journal_year 2002
_chemical_compound_source 'synthesis as described'
_chemical_formula_moiety cis-[L14CoNCFe(CN)5].4H2O
_chemical_formula_structural 'C17 H37 Co1 Fe1 N11 O4'
_chemical_formula_sum 'C17 H37 Co Fe N11 O4'
_chemical_formula_weight 574.36
_space_group_IT_number 19
_symmetry_cell_setting orthorhombic
_symmetry_Int_Tables_number 19
_symmetry_space_group_name_Hall 'P 2ac 2ab'
_symmetry_space_group_name_H-M 'P 21 21 21'
_atom_sites_solution_hydrogens geom
_atom_sites_solution_primary direct
_atom_sites_solution_secondary difmap
_audit_conform_dict_location ftp://ftp.iucr.org/cifdics/cif_core.dic
_audit_conform_dict_name cif_core.dic
_audit_conform_dict_version 2.1
_audit_creation_date 2001-11-15T11:41:08-00:00
_audit_creation_method 'WinGX routine CIF_UPDATE'
_cell_angle_alpha 90
_cell_angle_beta 90
_cell_angle_gamma 90
_cell_formula_units_Z 4
_cell_length_a 9.4920(10)
_cell_length_b 14.709(2)
_cell_length_c 18.760(3)
_cell_measurement_reflns_used 25
_cell_measurement_temperature 293(2)
_cell_measurement_theta_max 14
_cell_measurement_theta_min 10
_cell_measurement_wavelength 0.71073
_cell_volume 2619.2(6)
_computing_cell_refinement 'CAD4 Express (Enraf Nonius, 1994)'
_computing_data_collection 'CAD4 Express (Enraf Nonius, 1994)'
_computing_data_reduction 'XCAD4 (Harms & Wocadlo, 1995)'
_computing_molecular_graphics 'Ortep-3 for Windows (Farrugia, 1997)'
_computing_publication_material 'WinGX publication routines (Farrugia, 1999)'
_computing_structure_refinement 'SHELXL-97 (Sheldrick, 1997)'
_diffrn_ambient_temperature 293(2)
_diffrn_detector 'scintillation LiI'
_diffrn_detector_dtime 1.195
_diffrn_measured_fraction_theta_full 0.999
_diffrn_measured_fraction_theta_max 0.999
_diffrn_measurement_device '\k-geometry diffractometer'
_diffrn_measurement_device_type 'Enraf Nonius TurboCAD4'
_diffrn_measurement_method 'non-profiled omega scans'
_diffrn_orient_matrix_type
;
x-axis points to radiation source
the matrix is specified in reciprocal space
;
_diffrn_orient_matrix_UB_11 -0.19514E-1
_diffrn_orient_matrix_UB_12 -0.25562E-1
_diffrn_orient_matrix_UB_13 0.48358E-1
_diffrn_orient_matrix_UB_21 0.97972E-1
_diffrn_orient_matrix_UB_22 -0.24938E-1
_diffrn_orient_matrix_UB_23 0.2006E-2
_diffrn_orient_matrix_UB_31 0.33639E-1
_diffrn_orient_matrix_UB_32 0.57882E-1
_diffrn_orient_matrix_UB_33 0.22239E-1
_diffrn_radiation_monochromator graphite
_diffrn_radiation_probe x-ray
_diffrn_radiation_type MoK\a
_diffrn_radiation_wavelength 0.71073
_diffrn_reflns_av_R_equivalents 0
_diffrn_reflns_av_unetI/netI 0.7592
_diffrn_reflns_limit_h_max 11
_diffrn_reflns_limit_h_min 0
_diffrn_reflns_limit_k_max 17
_diffrn_reflns_limit_k_min 0
_diffrn_reflns_limit_l_max 22
_diffrn_reflns_limit_l_min 0
_diffrn_reflns_number 2615
_diffrn_reflns_theta_full 24.97
_diffrn_reflns_theta_max 24.97
_diffrn_reflns_theta_min 1.76
_diffrn_source 'Enraf Nonius FR590'
_diffrn_standards_decay_% -1
_diffrn_standards_interval_time 120
_diffrn_standards_number 3
_exptl_absorpt_coefficient_mu 1.232
_exptl_absorpt_correction_T_max 0.9401
_exptl_absorpt_correction_T_min 0.8288
_exptl_absorpt_correction_type psi-scan
_exptl_absorpt_process_details
;
North A.C.T., Phillips D.C. & Mathews F.S. (1968) Acta. Cryst. A24, 351
Number of psi-scan sets used was   5
Theta correction was applied.
Averaged transmission function was used.
No Fourier smoothing was applied.
;
_exptl_crystal_colour yellow
_exptl_crystal_density_diffrn 1.457
_exptl_crystal_density_method 'not measured'
_exptl_crystal_description prism
_exptl_crystal_F_000 1204
_exptl_crystal_size_max 0.17
_exptl_crystal_size_mid 0.13
_exptl_crystal_size_min 0.05
_refine_diff_density_max 0.82
_refine_diff_density_min -0.615
_refine_diff_density_rms 0.135
_refine_ls_abs_structure_details 'Flack H D (1983), Acta Cryst. A39, 876-881'
_refine_ls_abs_structure_Flack 0.02(18)
_refine_ls_extinction_method none
_refine_ls_goodness_of_fit_ref 0.934
_refine_ls_hydrogen_treatment constr
_refine_ls_matrix_type full
_refine_ls_number_parameters 148
_refine_ls_number_reflns 2615
_refine_ls_number_restraints 0
_refine_ls_restrained_S_all 0.934
_refine_ls_R_factor_all 0.4689
_refine_ls_R_factor_gt 0.1079
_refine_ls_shift/su_max 0
_refine_ls_shift/su_mean 0
_refine_ls_structure_factor_coef Fsqd
_refine_ls_weighting_details 'calc w=1/[\s^2^(Fo^2^)+(0.1134P)^2^+0.0000P] where P=(Fo^2^+2Fc^2^)/3'
_refine_ls_weighting_scheme calc
_refine_ls_wR_factor_gt 0.214
_refine_ls_wR_factor_ref 0.3623
_reflns_number_gt 482
_reflns_number_total 2615
_reflns_threshold_expression >2sigma(I)
_cod_data_source_file b110461f.txt
_cod_data_source_block 1464bm3
_cod_database_code 7011331
_exptl_absorpt_factor_mur 0.062
_exptl_absorpt_correction_t_ave 0.923
_diffrn_standards_decay_corr_max 1.074
_diffrn_standards_decay_corr_min 0.959

loop_
_symmetry_equiv_pos_as_xyz
'x, y, z'
'-x+1/2, -y, z+1/2'
'-x, y+1/2, -z+1/2'
'x+1/2, -y+1/2, -z'

loop_
_atom_site_label
_atom_site_type_symbol
_atom_site_fract_x
_atom_site_fract_y
_atom_site_fract_z
_atom_site_U_iso_or_equiv
_atom_site_adp_type
_atom_site_occupancy
_atom_site_symmetry_multiplicity
_atom_site_calc_flag
_atom_site_refinement_flags
_atom_site_disorder_assembly
_atom_site_disorder_group
Co1 Co 0.8480(5) -0.0005(4) 0.9042(3) 0.0405(14) Uani 1 1 d . . .
Fe1 Fe 1.2312(6) 0.0287(4) 1.0810(3) 0.0466(18) Uani 1 1 d . . .
N4 N 0.691(3) -0.021(2) 0.8330(15) 0.047(10) Uiso 1 1 d . . .
H1 H 0.6081 0.0001 0.8509 0.056 Uiso 1 1 d R . .
N3 N 0.908(3) -0.126(2) 0.8853(16) 0.049(10) Uiso 1 1 d . . .
H2 H 0.9971 -0.1209 0.8674 0.059 Uiso 1 1 d R . .
N2 N 0.724(4) -0.031(3) 0.9823(18) 0.079(12) Uiso 1 1 d . . .
H3 H 0.6405 -0.0504 0.9645 0.095 Uiso 1 1 d R . .
N1 N 0.781(3) 0.128(2) 0.9174(19) 0.064(10) Uiso 1 1 d . . .
H4 H 0.8508 0.1599 0.9394 0.076 Uiso 1 1 d R . .
N5 N 0.944(4) 0.053(2) 0.8236(16) 0.064(12) Uiso 1 1 d . . .
H5A H 1.0149 0.0894 0.8375 0.076 Uiso 1 1 d R . .
H5B H 0.9772 0.0103 0.7937 0.076 Uiso 1 1 d R . .
N1C N 1.002(2) 0.0193(18) 0.9675(12) 0.020(7) Uiso 1 1 d . . .
N3C N 1.110(5) -0.142(3) 1.145(2) 0.086(15) Uiso 1 1 d . . .
N2C N 1.426(4) -0.082(3) 0.990(2) 0.089(15) Uiso 1 1 d . . .
N5C N 1.357(4) 0.203(2) 1.0133(16) 0.048(9) Uiso 1 1 d . . .
N4C N 1.033(5) 0.141(3) 1.177(2) 0.105(16) Uiso 1 1 d . . .
N6C N 1.451(5) 0.052(3) 1.198(2) 0.122(18) Uiso 1 1 d . . .
C9 C 0.729(4) 0.028(3) 0.772(2) 0.061(13) Uiso 1 1 d . . .
H1A H 0.6444 0.0524 0.7501 0.073 Uiso 1 1 d R . .
H1B H 0.7733 -0.0127 0.7382 0.073 Uiso 1 1 d R . .
C8 C 0.685(5) -0.119(3) 0.826(2) 0.059(14) Uiso 1 1 d . . .
H2A H 0.6395 -0.1336 0.7811 0.071 Uiso 1 1 d R . .
H2B H 0.6261 -0.1428 0.864 0.071 Uiso 1 1 d R . .
C7 C 0.827(5) -0.164(3) 0.829(3) 0.088(18) Uiso 1 1 d . . .
H3A H 0.8145 -0.2285 0.837 0.105 Uiso 1 1 d R . .
H3B H 0.8753 -0.1557 0.7839 0.105 Uiso 1 1 d R . .
C6 C 0.918(5) -0.192(3) 0.941(2) 0.085(16) Uiso 1 1 d . . .
H4A H 1.0091 -0.1875 0.9641 0.102 Uiso 1 1 d R . .
H4B H 0.9088 -0.2529 0.9216 0.102 Uiso 1 1 d R . .
C5 C 0.799(6) -0.176(4) 0.998(3) 0.13(2) Uiso 1 1 d . . .
H5C H 0.712 -0.1887 0.9731 0.153 Uiso 1 1 d R . .
H5D H 0.8101 -0.2247 1.0327 0.153 Uiso 1 1 d R . .
C4 C 0.770(6) -0.095(3) 1.039(3) 0.098(18) Uiso 1 1 d . . .
H6A H 0.8551 -0.0735 1.0623 0.118 Uiso 1 1 d R . .
H6B H 0.6971 -0.1048 1.0739 0.118 Uiso 1 1 d R . .
C3 C 0.702(5) 0.056(3) 1.022(2) 0.076(16) Uiso 1 1 d . . .
H7A H 0.7865 0.0737 1.0473 0.091 Uiso 1 1 d R . .
H7B H 0.6252 0.0499 1.0553 0.091 Uiso 1 1 d R . .
C2 C 0.666(5) 0.127(3) 0.963(2) 0.060(13) Uiso 1 1 d . . .
H8A H 0.5822 0.1091 0.937 0.072 Uiso 1 1 d R . .
H8B H 0.6508 0.1869 0.9833 0.072 Uiso 1 1 d R . .
C1 C 0.761(6) 0.167(3) 0.846(2) 0.088(17) Uiso 1 1 d . . .
H9A H 0.8036 0.2268 0.8442 0.105 Uiso 1 1 d R . .
H9B H 0.6612 0.1732 0.8365 0.105 Uiso 1 1 d R . .
C10 C 0.829(6) 0.105(4) 0.791(3) 0.100(19) Uiso 1 1 d . . .
C11 C 0.880(7) 0.153(4) 0.718(3) 0.17(3) Uiso 1 1 d . . .
H11A H 0.9473 0.1995 0.7281 0.258 Uiso 1 1 d R . .
H11B H 0.7996 0.1796 0.6942 0.258 Uiso 1 1 d R . .
H11C H 0.9215 0.1082 0.687 0.258 Uiso 1 1 d R . .
C1C C 1.090(4) 0.022(3) 1.0073(18) 0.039(11) Uiso 1 1 d . . .
C3C C 1.152(5) -0.080(3) 1.122(2) 0.054(13) Uiso 1 1 d . . .
C2C C 1.354(5) -0.042(3) 1.022(2) 0.065(14) Uiso 1 1 d . . .
C5C C 1.314(4) 0.137(3) 1.0361(19) 0.038(11) Uiso 1 1 d . . .
C4C C 1.101(5) 0.103(3) 1.135(2) 0.056(14) Uiso 1 1 d . . .
C6C C 1.362(6) 0.041(3) 1.154(2) 0.075(16) Uiso 1 1 d . . .
O1 O 0.406(5) 0.038(3) 0.838(2) 0.167(19) Uiso 1 1 d . . .
O2 O 1.100(5) 0.215(3) 0.870(2) 0.171(18) Uiso 1 1 d . . .
O3 O 0.365(6) 0.210(4) 0.800(3) 0.24(3) Uiso 1 1 d . . .
O4 O 1.288(4) 0.116(3) 1.348(2) 0.144(16) Uiso 1 1 d . . .

loop_
_atom_site_aniso_label
_atom_site_aniso_U_11
_atom_site_aniso_U_22
_atom_site_aniso_U_33
_atom_site_aniso_U_23
_atom_site_aniso_U_13
_atom_site_aniso_U_12
Co1 0.029(3) 0.044(3) 0.049(3) 0.007(4) -0.008(3) -0.002(3)
Fe1 0.045(4) 0.051(4) 0.044(3) 0.005(4) -0.011(3) -0.005(3)

loop_
_atom_type_symbol
_atom_type_description
_atom_type_scat_dispersion_real
_atom_type_scat_dispersion_imag
_atom_type_scat_source
C C 0.0033 0.0016 'International Tables Vol C Tables 4.2.6.8 and 6.1.1.4'
H H 0 0 'International Tables Vol C Tables 4.2.6.8 and 6.1.1.4'
Co Co 0.3494 0.9721 'International Tables Vol C Tables 4.2.6.8 and 6.1.1.4'
Fe Fe 0.3463 0.8444 'International Tables Vol C Tables 4.2.6.8 and 6.1.1.4'
N N 0.0061 0.0033 'International Tables Vol C Tables 4.2.6.8 and 6.1.1.4'
O O 0.0106 0.006 'International Tables Vol C Tables 4.2.6.8 and 6.1.1.4'

loop_
_geom_angle_atom_site_label_1
_geom_angle_atom_site_label_2
_geom_angle_atom_site_label_3
_geom_angle
_geom_angle_site_symmetry_1
_geom_angle_site_symmetry_3
_geom_angle_publ_flag
N1C Co1 N2 91.6(13) . . ?
N1C Co1 N5 93.7(12) . . ?
N2 Co1 N5 167.1(15) . . ?
N1C Co1 N3 91.9(12) . . ?
N2 Co1 N3 95.6(15) . . ?
N5 Co1 N3 95.9(15) . . ?
N1C Co1 N1 91.3(13) . . ?
N2 Co1 N1 86.1(15) . . ?
N5 Co1 N1 82.0(14) . . ?
N3 Co1 N1 176.3(14) . . ?
N1C Co1 N4 177.3(11) . . ?
N2 Co1 N4 91.0(13) . . ?
N5 Co1 N4 83.8(13) . . ?
N3 Co1 N4 87.3(13) . . ?
N1 Co1 N4 89.4(14) . . ?
C6C Fe1 C2C 94.1(19) . . ?
C6C Fe1 C3C 92.7(19) . . ?
C2C Fe1 C3C 90.9(17) . . ?
C6C Fe1 C1C 176.6(19) . . ?
C2C Fe1 C1C 89.1(18) . . ?
C3C Fe1 C1C 88.5(17) . . ?
C6C Fe1 C4C 89(2) . . ?
C2C Fe1 C4C 176(2) . . ?
C3C Fe1 C4C 90.8(18) . . ?
C1C Fe1 C4C 87.7(17) . . ?
C6C Fe1 C5C 88.3(19) . . ?
C2C Fe1 C5C 87.2(17) . . ?
C3C Fe1 C5C 177.9(15) . . ?
C1C Fe1 C5C 90.6(15) . . ?
C4C Fe1 C5C 91.1(17) . . ?
C9 N4 C8 117(3) . . ?
C9 N4 Co1 106(2) . . ?
C8 N4 Co1 104(3) . . ?
C7 N3 C6 108(3) . . ?
C7 N3 Co1 110(3) . . ?
C6 N3 Co1 122(3) . . ?
C4 N2 C3 103(3) . . ?
C4 N2 Co1 121(3) . . ?
C3 N2 Co1 105(3) . . ?
C2 N1 C1 118(4) . . ?
C2 N1 Co1 108(3) . . ?
C1 N1 Co1 107(3) . . ?
C10 N5 Co1 101(3) . . ?
C1C N1C Co1 173(3) . . ?
N4 C9 C10 111(3) . . ?
N4 C8 C7 113(4) . . ?
N3 C7 C8 110(4) . . ?
N3 C6 C5 111(4) . . ?
C4 C5 C6 128(5) . . ?
C5 C4 N2 102(4) . . ?
N2 C3 C2 105(3) . . ?
N1 C2 C3 106(4) . . ?
N1 C1 C10 110(4) . . ?
N5 C10 C9 100(4) . . ?
N5 C10 C1 110(4) . . ?
C9 C10 C1 110(5) . . ?
N5 C10 C11 111(4) . . ?
C9 C10 C11 108(4) . . ?
C1 C10 C11 116(5) . . ?
N1C C1C Fe1 176(3) . . ?
N3C C3C Fe1 179(5) . . ?
N2C C2C Fe1 178(5) . . ?
N5C C5C Fe1 176(3) . . ?
N4C C4C Fe1 169(4) . . ?
N6C C6C Fe1 175(5) . . ?

loop_
_geom_bond_atom_site_label_1
_geom_bond_atom_site_label_2
_geom_bond_distance
_geom_bond_site_symmetry_2
_geom_bond_publ_flag
Co1 N1C 1.91(2) . ?
Co1 N2 1.93(3) . ?
Co1 N5 1.93(3) . ?
Co1 N3 1.96(3) . ?
Co1 N1 2.01(3) . ?
Co1 N4 2.02(3) . ?
Fe1 C6C 1.86(5) . ?
Fe1 C2C 1.91(5) . ?
Fe1 C3C 1.92(5) . ?
Fe1 C1C 1.93(4) . ?
Fe1 C4C 1.94(5) . ?
Fe1 C5C 1.97(4) . ?
N4 C9 1.40(4) . ?
N4 C8 1.44(4) . ?
N3 C7 1.42(5) . ?
N3 C6 1.44(4) . ?
N2 C4 1.48(5) . ?
N2 C3 1.49(4) . ?
N1 C2 1.38(5) . ?
N1 C1 1.46(5) . ?
N5 C10 1.47(6) . ?
N1C C1C 1.12(3) . ?
N3C C3C 1.08(5) . ?
N2C C2C 1.08(5) . ?
N5C C5C 1.13(4) . ?
N4C C4C 1.16(5) . ?
N6C C6C 1.19(6) . ?
C9 C10 1.52(6) . ?
C8 C7 1.51(6) . ?
C6 C5 1.56(6) . ?
C5 C4 1.45(6) . ?
C3 C2 1.56(5) . ?
C1 C10 1.53(6) . ?
C10 C11 1.62(7) . ?
